data_7046629
loop_
_publ_author_name
'Keweloh, Lukas'
'Aders, Niklas'
'Hepp, Alexander'
'Pleschka, Damian'
'W\"urthwein, Ernst-Ulrich'
'Uhl, Werner'

_publ_section_title
;
 A P-H functionalized Al/P-based frustrated Lewis pair -
 hydrophosphination of nitriles, ring opening with cyclopropenones and
 evidence of P[double bond, length as m-dash]C double bond formation.
;
_journal_issue 25
_journal_name_full 'Dalton transactions (Cambridge, England : 2003)'
_journal_page_first 8402
_journal_page_last 8417
_journal_paper_doi 10.1039/c8dt01836g
_journal_volume 47
_journal_year 2018
_chemical_formula_sum 'C27 H68 Al P Si6'
_chemical_formula_weight 619.30
_chemical_melting_point 374
_space_group_crystal_system monoclinic
_space_group_IT_number 14
_space_group_name_Hall '-P 2ybc'
_space_group_name_H-M_alt 'P 1 21/c 1'
_symmetry_space_group_name_Hall '-P 2ybc'
_symmetry_space_group_name_H-M 'P 1 21/c 1'
_atom_sites_solution_hydrogens mixed
_audit_creation_method SHELXL-2014/7
_audit_update_record
;
2018-05-02 deposited with the CCDC.
2018-06-06 downloaded from the CCDC.
;
_cell_angle_alpha 90
_cell_angle_beta 101.1097(11)
_cell_angle_gamma 90
_cell_formula_units_Z 4
_cell_length_a 17.8098(7)
_cell_length_b 12.1515(4)
_cell_length_c 19.0947(6)
_cell_measurement_reflns_used 9917
_cell_measurement_temperature 153(2)
_cell_measurement_theta_max 29.80
_cell_measurement_theta_min 2.17
_cell_volume 4055.0(2)
_computing_cell_refinement 'Bruker SAINT+'
_computing_data_collection 'Bruker SMART'
_computing_data_reduction 'Bruker SHELXTL'
_computing_molecular_graphics 'Bruker SHELXTL'
_computing_publication_material 'Bruker SHELXTL'
_computing_structure_refinement 'SHELXL-2013 (Sheldrick, 2013)'
_computing_structure_solution 'SHELXS-2013 (Sheldrick, 2013)'
_diffrn_ambient_temperature 153(2)
_diffrn_measured_fraction_theta_full 0.997
_diffrn_measured_fraction_theta_max 0.997
_diffrn_measurement_device_type 'CCD area detector'
_diffrn_measurement_method 'omega scans'
_diffrn_radiation_type MoK\a
_diffrn_radiation_wavelength 0.71073
_diffrn_reflns_av_R_equivalents 0.0313
_diffrn_reflns_av_unetI/netI 0.0366
_diffrn_reflns_Laue_measured_fraction_full 0.997
_diffrn_reflns_Laue_measured_fraction_max 0.997
_diffrn_reflns_limit_h_max 25
_diffrn_reflns_limit_h_min -25
_diffrn_reflns_limit_k_max 17
_diffrn_reflns_limit_k_min -15
_diffrn_reflns_limit_l_max 25
_diffrn_reflns_limit_l_min -26
_diffrn_reflns_number 43869
_diffrn_reflns_point_group_measured_fraction_full 0.997
_diffrn_reflns_point_group_measured_fraction_max 0.997
_diffrn_reflns_theta_full 25.242
_diffrn_reflns_theta_max 30.114
_diffrn_reflns_theta_min 1.998
_diffrn_source microsource
_exptl_absorpt_coefficient_mu 0.281
_exptl_absorpt_correction_T_max 0.7460
_exptl_absorpt_correction_T_min 0.6738
_exptl_absorpt_correction_type empirical
_exptl_crystal_colour colourless
_exptl_crystal_density_diffrn 1.014
_exptl_crystal_description block
_exptl_crystal_F_000 1368
_exptl_crystal_size_max 0.320
_exptl_crystal_size_mid 0.180
_exptl_crystal_size_min 0.150
_refine_diff_density_max 0.410
_refine_diff_density_min -0.227
_refine_diff_density_rms 0.058
_refine_ls_extinction_method none
_refine_ls_goodness_of_fit_ref 1.022
_refine_ls_hydrogen_treatment mixed
_refine_ls_matrix_type full
_refine_ls_number_parameters 346
_refine_ls_number_reflns 11906
_refine_ls_number_restraints 0
_refine_ls_restrained_S_all 1.022
_refine_ls_R_factor_all 0.0605
_refine_ls_R_factor_gt 0.0381
_refine_ls_shift/su_max 0.001
_refine_ls_shift/su_mean 0.000
_refine_ls_structure_factor_coef Fsqd
_refine_ls_weighting_details 'w=1/[\s^2^(Fo^2^)+(0.0510P)^2^+0.7414P] where P=(Fo^2^+2Fc^2^)/3'
_refine_ls_weighting_scheme calc
_refine_ls_wR_factor_gt 0.0909
_refine_ls_wR_factor_ref 0.1001
_reflns_Friedel_coverage 0.000
_reflns_number_gt 8999
_reflns_number_total 11906
_reflns_threshold_expression 'I > 2\s(I)'
_cod_data_source_file c8dt01836g2.cif
_cod_data_source_block sad
_cod_depositor_comments 'Adding full bibliography for 7046625--7046631.cif.'
_cod_database_code 7046629
_shelx_shelxl_version_number 2014/7
_shelx_space_group_comment
;
The symmetry employed for this shelxl refinement is uniquely defined
by the following loop, which should always be used as a source of
symmetry information in preference to the above space-group names.
They are only intended as comments.
;
_shelx_estimated_absorpt_t_min 0.915
_shelx_estimated_absorpt_t_max 0.959

loop_
_space_group_symop_operation_xyz
'x, y, z'
'-x, y+1/2, -z+1/2'
'-x, -y, -z'
'x, -y-1/2, z-1/2'

loop_
_atom_site_label
_atom_site_type_symbol
_atom_site_fract_x
_atom_site_fract_y
_atom_site_fract_z
_atom_site_U_iso_or_equiv
_atom_site_adp_type
_atom_site_occupancy
_atom_site_site_symmetry_order
_atom_site_calc_flag
_atom_site_refinement_flags_posn
_atom_site_refinement_flags_adp
_atom_site_refinement_flags_occupancy
_atom_site_disorder_assembly
_atom_site_disorder_group
Al1 Al 0.28856(2) 0.63401(3) 0.35265(2) 0.01658(8) Uani 1 1 d . . . . .
C10 C 0.29501(7) 0.79463(10) 0.36320(7) 0.0203(3) Uani 1 1 d . . . . .
H10 H 0.2540 0.8116 0.3907 0.024 Uiso 1 1 calc R U . . .
Si11 Si 0.26738(2) 0.88051(3) 0.28097(2) 0.02801(9) Uani 1 1 d . . . . .
C111 C 0.16136(9) 0.86913(15) 0.24786(10) 0.0447(4) Uani 1 1 d . . . . .
H11D H 0.1468 0.7913 0.2432 0.054 Uiso 1 1 calc R U . . .
H11E H 0.1475 0.9052 0.2012 0.054 Uiso 1 1 calc R U . . .
H11F H 0.1344 0.9050 0.2818 0.054 Uiso 1 1 calc R U . . .
C112 C 0.31765(10) 0.83891(14) 0.20738(9) 0.0394(4) Uani 1 1 d . . . . .
H11A H 0.3724 0.8301 0.2266 0.047 Uiso 1 1 calc R U . . .
H11B H 0.3103 0.8958 0.1703 0.047 Uiso 1 1 calc R U . . .
H11C H 0.2965 0.7691 0.1867 0.047 Uiso 1 1 calc R U . . .
C113 C 0.28617(12) 1.03121(13) 0.29586(11) 0.0489(5) Uani 1 1 d . . . . .
H11G H 0.2620 1.0568 0.3349 0.059 Uiso 1 1 calc R U . . .
H11H H 0.2649 1.0717 0.2522 0.059 Uiso 1 1 calc R U . . .
H11I H 0.3415 1.0440 0.3084 0.059 Uiso 1 1 calc R U . . .
Si12 Si 0.38497(2) 0.83352(3) 0.42716(2) 0.02387(9) Uani 1 1 d . . . . .
C121 C 0.39774(10) 0.73974(14) 0.50651(8) 0.0387(4) Uani 1 1 d . . . . .
H12D H 0.4463 0.7566 0.5386 0.046 Uiso 1 1 calc R U . . .
H12E H 0.3982 0.6631 0.4906 0.046 Uiso 1 1 calc R U . . .
H12F H 0.3554 0.7505 0.5319 0.046 Uiso 1 1 calc R U . . .
C122 C 0.38268(10) 0.97553(13) 0.46442(10) 0.0419(4) Uani 1 1 d . . . . .
H12G H 0.4220 0.9822 0.5078 0.050 Uiso 1 1 calc R U . . .
H12H H 0.3322 0.9895 0.4759 0.050 Uiso 1 1 calc R U . . .
H12I H 0.3926 1.0293 0.4290 0.050 Uiso 1 1 calc R U . . .
C123 C 0.46971(8) 0.82533(13) 0.38299(9) 0.0338(3) Uani 1 1 d . . . . .
H12A H 0.4655 0.8820 0.3459 0.041 Uiso 1 1 calc R U . . .
H12B H 0.4715 0.7525 0.3613 0.041 Uiso 1 1 calc R U . . .
H12C H 0.5166 0.8372 0.4186 0.041 Uiso 1 1 calc R U . . .
C20 C 0.33700(7) 0.55633(10) 0.28362(7) 0.0194(2) Uani 1 1 d . . . . .
H20 H 0.3499 0.6193 0.2544 0.023 Uiso 1 1 calc R U . . .
Si21 Si 0.43334(2) 0.48940(3) 0.31026(2) 0.02295(9) Uani 1 1 d . . . . .
C211 C 0.47847(9) 0.51174(13) 0.40576(9) 0.0352(3) Uani 1 1 d . . . . .
H21A H 0.4454 0.4813 0.4364 0.042 Uiso 1 1 calc R U . . .
H21B H 0.4854 0.5908 0.4150 0.042 Uiso 1 1 calc R U . . .
H21C H 0.5283 0.4749 0.4161 0.042 Uiso 1 1 calc R U . . .
C212 C 0.43306(9) 0.33650(12) 0.29838(9) 0.0363(4) Uani 1 1 d . . . . .
H21D H 0.4855 0.3085 0.3115 0.044 Uiso 1 1 calc R U . . .
H21E H 0.4123 0.3183 0.2484 0.044 Uiso 1 1 calc R U . . .
H21F H 0.4013 0.3026 0.3290 0.044 Uiso 1 1 calc R U . . .
C213 C 0.49827(9) 0.55173(14) 0.25486(10) 0.0392(4) Uani 1 1 d . . . . .
H21G H 0.5031 0.6309 0.2644 0.047 Uiso 1 1 calc R U . . .
H21H H 0.4769 0.5397 0.2042 0.047 Uiso 1 1 calc R U . . .
H21I H 0.5488 0.5172 0.2670 0.047 Uiso 1 1 calc R U . . .
Si22 Si 0.26522(2) 0.48147(3) 0.21586(2) 0.02682(9) Uani 1 1 d . . . . .
C221 C 0.17863(9) 0.57115(14) 0.19068(9) 0.0399(4) Uani 1 1 d . . . . .
H22A H 0.1925 0.6385 0.1680 0.048 Uiso 1 1 calc R U . . .
H22B H 0.1589 0.5903 0.2336 0.048 Uiso 1 1 calc R U . . .
H22C H 0.1391 0.5315 0.1573 0.048 Uiso 1 1 calc R U . . .
C222 C 0.23166(10) 0.34749(13) 0.24677(10) 0.0395(4) Uani 1 1 d . . . . .
H22D H 0.1942 0.3144 0.2082 0.047 Uiso 1 1 calc R U . . .
H22E H 0.2078 0.3601 0.2882 0.047 Uiso 1 1 calc R U . . .
H22F H 0.2754 0.2977 0.2601 0.047 Uiso 1 1 calc R U . . .
C223 C 0.30373(11) 0.45756(17) 0.13267(9) 0.0495(5) Uani 1 1 d . . . . .
H22G H 0.3493 0.4109 0.1436 0.059 Uiso 1 1 calc R U . . .
H22H H 0.3173 0.5283 0.1138 0.059 Uiso 1 1 calc R U . . .
H22I H 0.2647 0.4210 0.0970 0.059 Uiso 1 1 calc R U . . .
C1 C 0.23780(7) 0.54825(10) 0.41717(7) 0.0190(2) Uani 1 1 d . . . . .
C2 C 0.27223(7) 0.44965(11) 0.43059(7) 0.0213(3) Uani 1 1 d . . . . .
H2 H 0.3057 0.4320 0.3991 0.026 Uiso 1 1 calc R U . . .
C3 C 0.26831(8) 0.36023(11) 0.48639(8) 0.0266(3) Uani 1 1 d . . . . .
C31 C 0.27999(10) 0.40833(14) 0.56174(8) 0.0392(4) Uani 1 1 d . . . . .
H31A H 0.2368 0.4564 0.5657 0.047 Uiso 1 1 calc R U . . .
H31B H 0.3276 0.4510 0.5713 0.047 Uiso 1 1 calc R U . . .
H31C H 0.2831 0.3484 0.5965 0.047 Uiso 1 1 calc R U . . .
C32 C 0.19174(10) 0.30004(13) 0.46933(10) 0.0402(4) Uani 1 1 d . . . . .
H32A H 0.1915 0.2400 0.5036 0.048 Uiso 1 1 calc R U . . .
H32B H 0.1843 0.2698 0.4209 0.048 Uiso 1 1 calc R U . . .
H32C H 0.1503 0.3516 0.4726 0.048 Uiso 1 1 calc R U . . .
C33 C 0.33280(10) 0.27755(13) 0.48305(10) 0.0414(4) Uani 1 1 d . . . . .
H33A H 0.3314 0.2185 0.5178 0.050 Uiso 1 1 calc R U . . .
H33B H 0.3823 0.3153 0.4943 0.050 Uiso 1 1 calc R U . . .
H33C H 0.3259 0.2461 0.4350 0.050 Uiso 1 1 calc R U . . .
P1 P 0.17192(2) 0.60774(3) 0.46930(2) 0.03043(9) Uani 1 1 d . . . . .
H1 H 0.1307(15) 0.533(2) 0.4827(14) 0.028(9) Uiso 0.58(3) 1 d . . P A 1
H1A H 0.2150(19) 0.674(3) 0.5107(18) 0.022(12) Uiso 0.42(3) 1 d . . P A 2
C30 C 0.10218(7) 0.68968(11) 0.40451(7) 0.0207(3) Uani 1 1 d . . . . .
H30 H 0.1312 0.7204 0.3691 0.025 Uiso 1 1 calc R U . . .
Si31 Si 0.07248(2) 0.81129(3) 0.45485(2) 0.02649(9) Uani 1 1 d . . . . .
C311 C -0.00860(10) 0.88961(14) 0.40066(10) 0.0460(4) Uani 1 1 d . . . . .
H31J H -0.0189 0.9554 0.4269 0.055 Uiso 1 1 calc R U . . .
H31K H -0.0543 0.8430 0.3913 0.055 Uiso 1 1 calc R U . . .
H31L H 0.0049 0.9115 0.3553 0.055 Uiso 1 1 calc R U . . .
C312 C 0.04416(10) 0.76581(14) 0.53942(9) 0.0391(4) Uani 1 1 d . . . . .
H31G H 0.0862 0.7243 0.5682 0.047 Uiso 1 1 calc R U . . .
H31H H -0.0013 0.7189 0.5282 0.047 Uiso 1 1 calc R U . . .
H31I H 0.0327 0.8304 0.5662 0.047 Uiso 1 1 calc R U . . .
C313 C 0.15350(10) 0.91107(13) 0.47733(9) 0.0388(4) Uani 1 1 d . . . . .
H31D H 0.1387 0.9712 0.5061 0.047 Uiso 1 1 calc R U . . .
H31E H 0.1658 0.9410 0.4332 0.047 Uiso 1 1 calc R U . . .
H31F H 0.1984 0.8733 0.5045 0.047 Uiso 1 1 calc R U . . .
Si32 Si 0.02095(2) 0.60563(3) 0.35171(2) 0.02404(9) Uani 1 1 d . . . . .
C321 C 0.05275(9) 0.46588(13) 0.32960(9) 0.0350(3) Uani 1 1 d . . . . .
H32G H 0.0110 0.4289 0.2972 0.042 Uiso 1 1 calc R U . . .
H32H H 0.0669 0.4227 0.3735 0.042 Uiso 1 1 calc R U . . .
H32I H 0.0971 0.4726 0.3064 0.042 Uiso 1 1 calc R U . . .
C322 C -0.01949(9) 0.67541(14) 0.26559(8) 0.0380(4) Uani 1 1 d . . . . .
H32J H 0.0199 0.6801 0.2362 0.046 Uiso 1 1 calc R U . . .
H32K H -0.0364 0.7497 0.2752 0.046 Uiso 1 1 calc R U . . .
H32L H -0.0632 0.6331 0.2401 0.046 Uiso 1 1 calc R U . . .
C323 C -0.05697(9) 0.58679(15) 0.40336(9) 0.0427(4) Uani 1 1 d . . . . .
H32D H -0.0784 0.6587 0.4120 0.051 Uiso 1 1 calc R U . . .
H32E H -0.0362 0.5514 0.4491 0.051 Uiso 1 1 calc R U . . .
H32F H -0.0973 0.5403 0.3761 0.051 Uiso 1 1 calc R U . . .

loop_
_atom_site_aniso_label
_atom_site_aniso_U_11
_atom_site_aniso_U_22
_atom_site_aniso_U_33
_atom_site_aniso_U_23
_atom_site_aniso_U_13
_atom_site_aniso_U_12
Al1 0.01679(18) 0.01447(18) 0.01872(19) 0.00107(13) 0.00399(14) 0.00140(14)
C10 0.0201(6) 0.0160(6) 0.0256(7) 0.0006(5) 0.0067(5) 0.0004(5)
Si11 0.0296(2) 0.01964(19) 0.0339(2) 0.00896(15) 0.00395(16) 0.00241(15)
C111 0.0337(9) 0.0454(10) 0.0504(11) 0.0157(8) -0.0037(8) 0.0081(7)
C112 0.0500(10) 0.0353(9) 0.0342(9) 0.0111(7) 0.0114(7) -0.0009(7)
C113 0.0633(12) 0.0207(8) 0.0623(13) 0.0115(7) 0.0113(10) 0.0020(8)
Si12 0.02360(19) 0.02021(19) 0.0276(2) -0.00239(14) 0.00438(15) -0.00174(14)
C121 0.0394(9) 0.0445(10) 0.0293(8) 0.0038(7) -0.0008(7) -0.0037(7)
C122 0.0459(10) 0.0300(9) 0.0492(11) -0.0154(7) 0.0076(8) -0.0043(7)
C123 0.0255(7) 0.0334(8) 0.0434(9) 0.0018(7) 0.0091(6) -0.0024(6)
C20 0.0212(6) 0.0177(6) 0.0198(6) 0.0013(5) 0.0054(5) 0.0024(5)
Si21 0.02148(18) 0.02014(18) 0.0282(2) 0.00035(14) 0.00723(15) 0.00443(14)
C211 0.0308(8) 0.0343(8) 0.0366(9) 0.0047(6) -0.0032(6) 0.0049(6)
C212 0.0369(8) 0.0239(8) 0.0483(10) -0.0008(7) 0.0088(7) 0.0082(6)
C213 0.0345(8) 0.0355(9) 0.0541(11) 0.0029(7) 0.0247(8) 0.0042(7)
Si22 0.0285(2) 0.0267(2) 0.0236(2) -0.00512(15) 0.00082(15) 0.00228(16)
C221 0.0290(8) 0.0386(9) 0.0464(10) 0.0009(7) -0.0070(7) 0.0006(7)
C222 0.0381(9) 0.0282(8) 0.0494(10) -0.0068(7) 0.0011(7) -0.0046(7)
C223 0.0570(12) 0.0638(12) 0.0267(9) -0.0130(8) 0.0059(8) 0.0078(10)
C1 0.0184(6) 0.0182(6) 0.0212(6) -0.0004(5) 0.0059(5) -0.0003(5)
C2 0.0216(6) 0.0196(6) 0.0241(7) 0.0014(5) 0.0076(5) -0.0002(5)
C3 0.0290(7) 0.0210(7) 0.0308(8) 0.0081(5) 0.0083(6) 0.0036(5)
C31 0.0478(10) 0.0403(9) 0.0292(9) 0.0102(7) 0.0069(7) 0.0066(7)
C32 0.0431(9) 0.0299(8) 0.0487(10) 0.0125(7) 0.0116(8) -0.0078(7)
C33 0.0461(10) 0.0291(8) 0.0531(11) 0.0191(7) 0.0194(8) 0.0150(7)
P1 0.0308(2) 0.0397(2) 0.02267(19) 0.00439(16) 0.00969(15) 0.01637(17)
C30 0.0189(6) 0.0201(6) 0.0236(7) -0.0003(5) 0.0049(5) 0.0019(5)
Si31 0.02294(19) 0.0239(2) 0.0326(2) -0.00584(15) 0.00513(15) 0.00365(15)
C311 0.0427(10) 0.0373(10) 0.0534(11) -0.0094(8) -0.0020(8) 0.0198(8)
C312 0.0390(9) 0.0430(10) 0.0381(9) -0.0116(7) 0.0145(7) -0.0008(7)
C313 0.0382(9) 0.0299(8) 0.0493(10) -0.0140(7) 0.0109(7) -0.0036(7)
Si32 0.01991(18) 0.0252(2) 0.0273(2) -0.00335(15) 0.00518(15) -0.00154(14)
C321 0.0325(8) 0.0297(8) 0.0408(9) -0.0099(6) 0.0020(7) -0.0036(6)
C322 0.0345(8) 0.0408(9) 0.0347(9) 0.0002(7) -0.0035(7) 0.0009(7)
C323 0.0325(9) 0.0524(11) 0.0469(10) -0.0152(8) 0.0169(7) -0.0168(8)

loop_
_atom_type_symbol
_atom_type_description
_atom_type_scat_dispersion_real
_atom_type_scat_dispersion_imag
_atom_type_scat_source
C C 0.0033 0.0016 'International Tables Vol C Tables 4.2.6.8 and 6.1.1.4'
H H 0.0000 0.0000 'International Tables Vol C Tables 4.2.6.8 and 6.1.1.4'
Al Al 0.0645 0.0514 'International Tables Vol C Tables 4.2.6.8 and 6.1.1.4'
Si Si 0.0817 0.0704 'International Tables Vol C Tables 4.2.6.8 and 6.1.1.4'
P P 0.1023 0.0942 'International Tables Vol C Tables 4.2.6.8 and 6.1.1.4'

loop_
_geom_angle_atom_site_label_1
_geom_angle_atom_site_label_2
_geom_angle_atom_site_label_3
_geom_angle
C20 Al1 C1 118.95(6)
C20 Al1 C10 121.69(6)
C1 Al1 C10 119.24(6)
Si11 C10 Si12 117.31(7)
Si11 C10 Al1 117.89(7)
Si12 C10 Al1 110.04(6)
Si11 C10 H10 103.0
Si12 C10 H10 103.0
Al1 C10 H10 103.0
C10 Si11 C113 114.06(8)
C10 Si11 C112 113.09(7)
C113 Si11 C112 106.27(8)
C10 Si11 C111 109.05(7)
C113 Si11 C111 105.17(9)
C112 Si11 C111 108.79(9)
Si11 C111 H11D 109.5
Si11 C111 H11E 109.5
H11D C111 H11E 109.5
Si11 C111 H11F 109.5
H11D C111 H11F 109.5
H11E C111 H11F 109.5
Si11 C112 H11A 109.5
Si11 C112 H11B 109.5
H11A C112 H11B 109.5
Si11 C112 H11C 109.5
H11A C112 H11C 109.5
H11B C112 H11C 109.5
Si11 C113 H11G 109.5
Si11 C113 H11H 109.5
H11G C113 H11H 109.5
Si11 C113 H11I 109.5
H11G C113 H11I 109.5
H11H C113 H11I 109.5
C123 Si12 C122 107.44(8)
C123 Si12 C121 110.48(8)
C122 Si12 C121 105.17(8)
C123 Si12 C10 110.81(7)
C122 Si12 C10 113.65(7)
C121 Si12 C10 109.15(7)
Si12 C121 H12D 109.5
Si12 C121 H12E 109.5
H12D C121 H12E 109.5
Si12 C121 H12F 109.5
H12D C121 H12F 109.5
H12E C121 H12F 109.5
Si12 C122 H12G 109.5
Si12 C122 H12H 109.5
H12G C122 H12H 109.5
Si12 C122 H12I 109.5
H12G C122 H12I 109.5
H12H C122 H12I 109.5
Si12 C123 H12A 109.5
Si12 C123 H12B 109.5
H12A C123 H12B 109.5
Si12 C123 H12C 109.5
H12A C123 H12C 109.5
H12B C123 H12C 109.5
Si22 C20 Si21 116.34(7)
Si22 C20 Al1 111.73(6)
Si21 C20 Al1 121.74(7)
Si22 C20 H20 100.7
Si21 C20 H20 100.7
Al1 C20 H20 100.7
C211 Si21 C213 107.27(8)
C211 Si21 C212 104.69(8)
C213 Si21 C212 108.71(8)
C211 Si21 C20 113.63(7)
C213 Si21 C20 107.66(7)
C212 Si21 C20 114.58(7)
Si21 C211 H21A 109.5
Si21 C211 H21B 109.5
H21A C211 H21B 109.5
Si21 C211 H21C 109.5
H21A C211 H21C 109.5
H21B C211 H21C 109.5
Si21 C212 H21D 109.5
Si21 C212 H21E 109.5
H21D C212 H21E 109.5
Si21 C212 H21F 109.5
H21D C212 H21F 109.5
H21E C212 H21F 109.5
Si21 C213 H21G 109.5
Si21 C213 H21H 109.5
H21G C213 H21H 109.5
Si21 C213 H21I 109.5
H21G C213 H21I 109.5
H21H C213 H21I 109.5
C222 Si22 C223 108.96(9)
C222 Si22 C20 115.01(7)
C223 Si22 C20 110.46(7)
C222 Si22 C221 106.86(8)
C223 Si22 C221 106.90(9)
C20 Si22 C221 108.28(7)
Si22 C221 H22A 109.5
Si22 C221 H22B 109.5
H22A C221 H22B 109.5
Si22 C221 H22C 109.5
H22A C221 H22C 109.5
H22B C221 H22C 109.5
Si22 C222 H22D 109.5
Si22 C222 H22E 109.5
H22D C222 H22E 109.5
Si22 C222 H22F 109.5
H22D C222 H22F 109.5
H22E C222 H22F 109.5
Si22 C223 H22G 109.5
Si22 C223 H22H 109.5
H22G C223 H22H 109.5
Si22 C223 H22I 109.5
H22G C223 H22I 109.5
H22H C223 H22I 109.5
C2 C1 P1 124.36(10)
C2 C1 Al1 110.10(9)
P1 C1 Al1 123.62(7)
C1 C2 C3 133.03(12)
C1 C2 H2 113.5
C3 C2 H2 113.5
C32 C3 C31 109.75(13)
C32 C3 C2 110.47(12)
C31 C3 C2 111.52(12)
C32 C3 C33 108.79(13)
C31 C3 C33 108.76(13)
C2 C3 C33 107.46(11)
C3 C31 H31A 109.5
C3 C31 H31B 109.5
H31A C31 H31B 109.5
C3 C31 H31C 109.5
H31A C31 H31C 109.5
H31B C31 H31C 109.5
C3 C32 H32A 109.5
C3 C32 H32B 109.5
H32A C32 H32B 109.5
C3 C32 H32C 109.5
H32A C32 H32C 109.5
H32B C32 H32C 109.5
C3 C33 H33A 109.5
C3 C33 H33B 109.5
H33A C33 H33B 109.5
C3 C33 H33C 109.5
H33A C33 H33C 109.5
H33B C33 H33C 109.5
C1 P1 C30 105.39(6)
C1 P1 H1 107.3(12)
C30 P1 H1 100.6(12)
C1 P1 H1A 102.4(15)
C30 P1 H1A 108.4(15)
P1 C30 Si31 107.19(7)
P1 C30 Si32 114.09(7)
Si31 C30 Si32 115.57(7)
P1 C30 H30 106.5
Si31 C30 H30 106.5
Si32 C30 H30 106.5
C312 Si31 C311 108.75(9)
C312 Si31 C313 108.58(8)
C311 Si31 C313 106.08(8)
C312 Si31 C30 110.90(7)
C311 Si31 C30 112.24(7)
C313 Si31 C30 110.12(6)
Si31 C311 H31J 109.5
Si31 C311 H31K 109.5
H31J C311 H31K 109.5
Si31 C311 H31L 109.5
H31J C311 H31L 109.5
H31K C311 H31L 109.5
Si31 C312 H31G 109.5
Si31 C312 H31H 109.5
H31G C312 H31H 109.5
Si31 C312 H31I 109.5
H31G C312 H31I 109.5
H31H C312 H31I 109.5
Si31 C313 H31D 109.5
Si31 C313 H31E 109.5
H31D C313 H31E 109.5
Si31 C313 H31F 109.5
H31D C313 H31F 109.5
H31E C313 H31F 109.5
C321 Si32 C323 107.31(8)
C321 Si32 C322 107.26(8)
C323 Si32 C322 108.75(8)
C321 Si32 C30 112.17(6)
C323 Si32 C30 110.76(7)
C322 Si32 C30 110.44(7)
Si32 C321 H32G 109.5
Si32 C321 H32H 109.5
H32G C321 H32H 109.5
Si32 C321 H32I 109.5
H32G C321 H32I 109.5
H32H C321 H32I 109.5
Si32 C322 H32J 109.5
Si32 C322 H32K 109.5
H32J C322 H32K 109.5
Si32 C322 H32L 109.5
H32J C322 H32L 109.5
H32K C322 H32L 109.5
Si32 C323 H32D 109.5
Si32 C323 H32E 109.5
H32D C323 H32E 109.5
Si32 C323 H32F 109.5
H32D C323 H32F 109.5
H32E C323 H32F 109.5

loop_
_geom_bond_atom_site_label_1
_geom_bond_atom_site_label_2
_geom_bond_distance
Al1 C20 1.9521(13)
Al1 C1 1.9623(13)
Al1 C10 1.9631(13)
C10 Si11 1.8705(13)
C10 Si12 1.8782(13)
C10 H10 1.0000
Si11 C113 1.8733(17)
Si11 C112 1.8752(17)
Si11 C111 1.8773(17)
C111 H11D 0.9800
C111 H11E 0.9800
C111 H11F 0.9800
C112 H11A 0.9800
C112 H11B 0.9800
C112 H11C 0.9800
C113 H11G 0.9800
C113 H11H 0.9800
C113 H11I 0.9800
Si12 C123 1.8678(15)
Si12 C122 1.8700(16)
Si12 C121 1.8744(16)
C121 H12D 0.9800
C121 H12E 0.9800
C121 H12F 0.9800
C122 H12G 0.9800
C122 H12H 0.9800
C122 H12I 0.9800
C123 H12A 0.9800
C123 H12B 0.9800
C123 H12C 0.9800
C20 Si22 1.8705(13)
C20 Si21 1.8782(13)
C20 H20 1.0000
Si21 C211 1.8655(16)
Si21 C213 1.8712(15)
Si21 C212 1.8716(15)
C211 H21A 0.9800
C211 H21B 0.9800
C211 H21C 0.9800
C212 H21D 0.9800
C212 H21E 0.9800
C212 H21F 0.9800
C213 H21G 0.9800
C213 H21H 0.9800
C213 H21I 0.9800
Si22 C222 1.8687(17)
Si22 C223 1.8702(17)
Si22 C221 1.8740(16)
C221 H22A 0.9800
C221 H22B 0.9800
C221 H22C 0.9800
C222 H22D 0.9800
C222 H22E 0.9800
C222 H22F 0.9800
C223 H22G 0.9800
C223 H22H 0.9800
C223 H22I 0.9800
C1 C2 1.3478(18)
C1 P1 1.8277(13)
C2 C3 1.5329(18)
C2 H2 0.9500
C3 C32 1.526(2)
C3 C31 1.530(2)
C3 C33 1.537(2)
C31 H31A 0.9800
C31 H31B 0.9800
C31 H31C 0.9800
C32 H32A 0.9800
C32 H32B 0.9800
C32 H32C 0.9800
C33 H33A 0.9800
C33 H33B 0.9800
C33 H33C 0.9800
P1 C30 1.8636(13)
P1 H1 1.22(3)
P1 H1A 1.28(3)
C30 Si31 1.8930(13)
C30 Si32 1.8948(13)
C30 H30 1.0000
Si31 C312 1.8660(17)
Si31 C311 1.8671(17)
Si31 C313 1.8702(16)
C311 H31J 0.9800
C311 H31K 0.9800
C311 H31L 0.9800
C312 H31G 0.9800
C312 H31H 0.9800
C312 H31I 0.9800
C313 H31D 0.9800
C313 H31E 0.9800
C313 H31F 0.9800
Si32 C321 1.8642(15)
Si32 C323 1.8651(15)
Si32 C322 1.8671(16)
C321 H32G 0.9800
C321 H32H 0.9800
C321 H32I 0.9800
C322 H32J 0.9800
C322 H32K 0.9800
C322 H32L 0.9800
C323 H32D 0.9800
C323 H32E 0.9800
C323 H32F 0.9800

loop_
_geom_torsion_atom_site_label_1
_geom_torsion_atom_site_label_2
_geom_torsion_atom_site_label_3
_geom_torsion_atom_site_label_4
_geom_torsion
Si12 C10 Si11 C113 -38.31(11)
Al1 C10 Si11 C113 -173.51(8)
Si12 C10 Si11 C112 83.29(9)
Al1 C10 Si11 C112 -51.92(10)
Si12 C10 Si11 C111 -155.53(9)
Al1 C10 Si11 C111 69.27(10)
Si11 C10 Si12 C123 -60.62(9)
Al1 C10 Si12 C123 77.87(8)
Si11 C10 Si12 C122 60.47(10)
Al1 C10 Si12 C122 -161.04(8)
Si11 C10 Si12 C121 177.50(8)
Al1 C10 Si12 C121 -44.02(9)
Si22 C20 Si21 C211 -145.60(8)
Al1 C20 Si21 C211 -3.24(11)
Si22 C20 Si21 C213 95.76(9)
Al1 C20 Si21 C213 -121.88(9)
Si22 C20 Si21 C212 -25.30(10)
Al1 C20 Si21 C212 117.06(9)
Si21 C20 Si22 C222 66.86(10)
Al1 C20 Si22 C222 -79.15(9)
Si21 C20 Si22 C223 -56.98(10)
Al1 C20 Si22 C223 157.01(8)
Si21 C20 Si22 C221 -173.72(8)
Al1 C20 Si22 C221 40.27(9)
P1 C1 C2 C3 1.5(2)
Al1 C1 C2 C3 166.17(13)
C1 C2 C3 C32 72.3(2)
C1 C2 C3 C31 -50.1(2)
C1 C2 C3 C33 -169.16(15)
C2 C1 P1 C30 -147.60(12)
Al1 C1 P1 C30 49.75(9)
C1 P1 C30 Si31 -147.69(6)
C1 P1 C30 Si32 83.02(8)
P1 C30 Si31 C312 -49.33(9)
Si32 C30 Si31 C312 79.11(9)
P1 C30 Si31 C311 -171.19(8)
Si32 C30 Si31 C311 -42.75(11)
P1 C30 Si31 C313 70.88(9)
Si32 C30 Si31 C313 -160.68(8)
P1 C30 Si32 C321 -36.10(10)
Si31 C30 Si32 C321 -161.05(8)
P1 C30 Si32 C323 83.77(9)
Si31 C30 Si32 C323 -41.18(10)
P1 C30 Si32 C322 -155.69(8)
Si31 C30 Si32 C322 79.36(9)
